data_7035797
loop_
_publ_author_name
'Zigon, Nicolas'
'Kyritsakas, Nathalie'
'Hosseini, Mir Wais'

_publ_section_title
;
 Molecular tectonics: heterometallic coordination networks based on a
 Pt(ii) organometallic metallatecton.
;
_journal_issue 32
_journal_name_full 'Dalton transactions (Cambridge, England : 2003)'
_journal_page_first 14204
_journal_page_last 14207
_journal_paper_doi 10.1039/c5dt02404h
_journal_volume 44
_journal_year 2015
_chemical_formula_moiety 'C100 H76 Cl2 Co N4 P4 Pt2,C H Cl3,3(H2 O)'
_chemical_formula_sum 'C101 H83 Cl5 Co N4 O3 P4 Pt2'
_chemical_formula_weight 2150.95
_chemical_name_systematic
; 
 ? 
;
_space_group_IT_number 2
_symmetry_cell_setting triclinic
_symmetry_space_group_name_Hall '-P 1'
_symmetry_space_group_name_H-M 'P -1'
_atom_sites_solution_hydrogens geom
_atom_sites_solution_primary direct
_atom_sites_solution_secondary difmap
_audit_creation_method SHELXL-97
_audit_update_record
;
2015-05-27 deposited with the CCDC.
2015-07-10 downloaded from the CCDC.
;
_cell_angle_alpha 89.7140(10)
_cell_angle_beta 86.0250(10)
_cell_angle_gamma 81.0480(10)
_cell_formula_units_Z 2
_cell_length_a 11.0755(2)
_cell_length_b 17.2285(3)
_cell_length_c 30.5221(6)
_cell_measurement_reflns_used 9935
_cell_measurement_temperature 173(2)
_cell_measurement_theta_max 25.41
_cell_measurement_theta_min 2.20
_cell_volume 5739.17(18)
_computing_cell_refinement 'Bruker SAINT'
_computing_data_collection 'Bruker APEX2'
_computing_data_reduction 'Bruker SAINT'
_computing_molecular_graphics 'Bruker SHELXTL'
_computing_publication_material 'Bruker SHELXTL'
_computing_structure_refinement 'SHELXL-97 (Sheldrick, 2008)'
_computing_structure_solution 'SHELXS-97 (Sheldrick, 2008)'
_diffrn_ambient_temperature 173(2)
_diffrn_measured_fraction_theta_full 0.981
_diffrn_measured_fraction_theta_max 0.981
_diffrn_measurement_device_type 'Bruker APEX-II CCD'
_diffrn_measurement_method '\f and \w scans'
_diffrn_radiation_monochromator graphite
_diffrn_radiation_source 'fine-focus sealed tube'
_diffrn_radiation_type MoK\a
_diffrn_radiation_wavelength 0.71073
_diffrn_reflns_av_R_equivalents 0.0678
_diffrn_reflns_av_sigmaI/netI 0.0726
_diffrn_reflns_limit_h_max 15
_diffrn_reflns_limit_h_min -15
_diffrn_reflns_limit_k_max 24
_diffrn_reflns_limit_k_min -24
_diffrn_reflns_limit_l_max 43
_diffrn_reflns_limit_l_min 0
_diffrn_reflns_number 30865
_diffrn_reflns_theta_full 30.33
_diffrn_reflns_theta_max 29.33
_diffrn_reflns_theta_min 0.67
_exptl_absorpt_coefficient_mu 2.789
_exptl_absorpt_correction_T_max 0.8731
_exptl_absorpt_correction_T_min 0.8505
_exptl_absorpt_correction_type multi-scan
_exptl_absorpt_process_details sadabs
_exptl_crystal_colour purple
_exptl_crystal_density_diffrn 1.245
_exptl_crystal_density_meas ?
_exptl_crystal_density_method 'not measured'
_exptl_crystal_description prism
_exptl_crystal_F_000 2138
_exptl_crystal_size_max 0.06
_exptl_crystal_size_mid 0.05
_exptl_crystal_size_min 0.05
_platon_squeeze_details ' '
_refine_diff_density_max 1.647
_refine_diff_density_min -1.228
_refine_diff_density_rms 0.253
_refine_ls_extinction_method none
_refine_ls_goodness_of_fit_ref 1.098
_refine_ls_hydrogen_treatment constr
_refine_ls_matrix_type full
_refine_ls_number_parameters 1198
_refine_ls_number_reflns 30865
_refine_ls_number_restraints 21
_refine_ls_restrained_S_all 1.107
_refine_ls_R_factor_all 0.0885
_refine_ls_R_factor_gt 0.0617
_refine_ls_shift/su_max 0.055
_refine_ls_shift/su_mean 0.003
_refine_ls_structure_factor_coef Fsqd
_refine_ls_weighting_details 'calc w=1/[\s^2^(Fo^2^)+(0.1267P)^2^+0.0100P] where P=(Fo^2^+2Fc^2^)/3'
_refine_ls_weighting_scheme calc
_refine_ls_wR_factor_gt 0.1987
_refine_ls_wR_factor_ref 0.2118
_reflns_number_gt 22151
_reflns_number_total 30865
_reflns_threshold_expression >2sigma(I)
_cod_data_source_file c5dt02404h2.cif
_cod_data_source_block e2887a
_cod_depositor_comments
;
The following automatic conversions were performed:

'_symmetry_cell_setting' value 'Triclinic' changed to 'triclinic'
according to
/usr/data/users/saulius/crontab/automatic-downloads/rss-feeds/RSC/lib/dictionaries/cif_core.dic
dictionary named 'cif_core.dic' version 2.4.2 from 2011-04-26.

'_exptl_crystal_density_meas' value 'none' was changed to '?' - the
value is perceived as not measured.

Automatic conversion script
Id: cif_fix_values 3271 2015-04-21 07:52:19Z andrius 

 Adding full bibliography for 7035795--7035799.cif.
;
_cod_original_sg_symbol_H-M P-1
_cod_database_code 7035797

loop_
_symmetry_equiv_pos_as_xyz
'x, y, z'
'-x, -y, -z'

loop_
_atom_site_label
_atom_site_type_symbol
_atom_site_fract_x
_atom_site_fract_y
_atom_site_fract_z
_atom_site_U_iso_or_equiv
_atom_site_adp_type
_atom_site_occupancy
_atom_site_symmetry_multiplicity
_atom_site_calc_flag
_atom_site_refinement_flags
_atom_site_disorder_assembly
_atom_site_disorder_group
Co1 Co 1.19839(8) -0.22314(4) 0.25058(3) 0.02131(18) Uani 1 1 d . . .
Cl1 Cl 1.02761(17) -0.26740(11) 0.29516(6) 0.0383(4) Uani 1 1 d . . .
Cl2 Cl 1.36889(17) -0.17774(10) 0.20685(6) 0.0348(4) Uani 1 1 d . . .
Pt1 Pt 0.66563(2) 0.265288(13) 0.227544(9) 0.02651(8) Uani 1 1 d . . .
P1 P 0.77201(16) 0.31269(10) 0.28120(6) 0.0284(4) Uani 1 1 d . . .
C1 C 0.6712(8) 0.3542(5) 0.3279(3) 0.0427(19) Uani 1 1 d . . .
C2 C 0.5773(8) 0.3155(5) 0.3419(4) 0.057(3) Uani 1 1 d . . .
H2 H 0.5641 0.2701 0.3265 0.068 Uiso 1 1 calc R . .
C3 C 0.4998(12) 0.3423(8) 0.3791(5) 0.097(5) Uani 1 1 d . . .
H3 H 0.4368 0.3141 0.3898 0.116 Uiso 1 1 calc R . .
C4 C 0.5171(18) 0.4103(10) 0.3998(7) 0.156(9) Uani 1 1 d . . .
H4 H 0.4645 0.4295 0.4246 0.187 Uiso 1 1 calc R . .
C5 C 0.6090(17) 0.4507(10) 0.3850(6) 0.137(7) Uani 1 1 d . . .
H5 H 0.6204 0.4977 0.3992 0.165 Uiso 1 1 calc R . .
C6 C 0.6865(12) 0.4209(7) 0.3482(4) 0.087(4) Uani 1 1 d . . .
H6 H 0.7505 0.4484 0.3375 0.104 Uiso 1 1 calc R . .
C7 C 0.8515(7) 0.3919(4) 0.2614(2) 0.0344(16) Uani 1 1 d . . .
C8 C 0.8183(7) 0.4339(5) 0.2255(3) 0.0403(18) Uani 1 1 d . . .
H8 H 0.7571 0.4183 0.2087 0.048 Uiso 1 1 calc R . .
C9 C 0.8714(8) 0.5001(6) 0.2124(3) 0.053(2) Uani 1 1 d . . .
H9 H 0.8463 0.5300 0.1874 0.063 Uiso 1 1 calc R . .
C10 C 0.9628(10) 0.5197(7) 0.2375(4) 0.071(3) Uani 1 1 d . . .
H10 H 1.0020 0.5632 0.2290 0.085 Uiso 1 1 calc R . .
C11 C 0.9961(10) 0.4805(7) 0.2723(4) 0.071(3) Uani 1 1 d . . .
H11 H 1.0564 0.4973 0.2891 0.085 Uiso 1 1 calc R . .
C12 C 0.9449(9) 0.4144(5) 0.2854(3) 0.050(2) Uani 1 1 d . . .
H12 H 0.9726 0.3849 0.3101 0.060 Uiso 1 1 calc R . .
C13 C 0.8872(7) 0.2434(5) 0.3059(3) 0.0384(17) Uani 1 1 d . . .
C14 C 0.8688(8) 0.2208(6) 0.3506(3) 0.058(3) Uani 1 1 d . . .
H14 H 0.7963 0.2421 0.3677 0.070 Uiso 1 1 calc R . .
C15 C 0.9598(11) 0.1663(7) 0.3692(4) 0.080(4) Uani 1 1 d . . .
H15 H 0.9492 0.1504 0.3989 0.096 Uiso 1 1 calc R . .
C16 C 1.0643(9) 0.1364(7) 0.3436(4) 0.070(3) Uani 1 1 d . . .
H16 H 1.1245 0.0982 0.3555 0.084 Uiso 1 1 calc R . .
C17 C 1.0817(9) 0.1606(6) 0.3024(4) 0.062(3) Uani 1 1 d . . .
H17 H 1.1567 0.1419 0.2861 0.075 Uiso 1 1 calc R . .
C18 C 0.9932(8) 0.2121(6) 0.2828(3) 0.053(2) Uani 1 1 d . . .
H18 H 1.0065 0.2259 0.2528 0.064 Uiso 1 1 calc R . .
P2 P 0.55567(16) 0.22578(10) 0.17246(6) 0.0284(4) Uani 1 1 d . . .
C19 C 0.4540(6) 0.3016(4) 0.1458(3) 0.0336(16) Uani 1 1 d . . .
C20 C 0.4653(8) 0.3157(5) 0.1010(3) 0.0447(19) Uani 1 1 d . . .
H20 H 0.5313 0.2863 0.0838 0.054 Uiso 1 1 calc R . .
C21 C 0.3849(9) 0.3702(6) 0.0810(4) 0.061(3) Uani 1 1 d . . .
H21 H 0.3939 0.3764 0.0500 0.073 Uiso 1 1 calc R . .
C22 C 0.2929(9) 0.4155(6) 0.1045(4) 0.061(3) Uani 1 1 d . . .
H22 H 0.2387 0.4538 0.0900 0.073 Uiso 1 1 calc R . .
C23 C 0.2760(8) 0.4065(5) 0.1512(3) 0.048(2) Uani 1 1 d . . .
H23 H 0.2114 0.4381 0.1680 0.057 Uiso 1 1 calc R . .
C24 C 0.3601(7) 0.3482(4) 0.1712(3) 0.0386(18) Uani 1 1 d . . .
H24 H 0.3524 0.3408 0.2020 0.046 Uiso 1 1 calc R . .
C25 C 0.4572(7) 0.1540(4) 0.1905(2) 0.0324(16) Uani 1 1 d . . .
C26 C 0.5114(7) 0.0827(4) 0.2056(3) 0.0386(18) Uani 1 1 d . . .
H26 H 0.5974 0.0734 0.2082 0.046 Uiso 1 1 calc R . .
C27 C 0.4423(8) 0.0238(4) 0.2172(3) 0.045(2) Uani 1 1 d . . .
H27 H 0.4809 -0.0253 0.2276 0.054 Uiso 1 1 calc R . .
C28 C 0.3192(9) 0.0371(5) 0.2135(3) 0.052(2) Uani 1 1 d . . .
H28 H 0.2721 -0.0035 0.2202 0.063 Uiso 1 1 calc R . .
C29 C 0.2629(8) 0.1087(5) 0.2002(4) 0.059(3) Uani 1 1 d . . .
H29 H 0.1764 0.1184 0.1992 0.070 Uiso 1 1 calc R . .
C30 C 0.3311(8) 0.1673(5) 0.1881(3) 0.053(3) Uani 1 1 d . . .
H30 H 0.2914 0.2165 0.1782 0.064 Uiso 1 1 calc R . .
C31 C 0.6482(7) 0.1738(4) 0.1274(3) 0.0395(18) Uani 1 1 d . . .
C32 C 0.5987(11) 0.1243(6) 0.0994(3) 0.067(3) Uani 1 1 d . . .
H32 H 0.5154 0.1172 0.1043 0.081 Uiso 1 1 calc R . .
C33 C 0.6709(16) 0.0858(8) 0.0647(5) 0.107(5) Uani 1 1 d . . .
H33 H 0.6363 0.0530 0.0457 0.129 Uiso 1 1 calc R . .
C34 C 0.7911(14) 0.0944(7) 0.0574(4) 0.095(4) Uani 1 1 d . . .
H34 H 0.8405 0.0660 0.0343 0.114 Uiso 1 1 calc R . .
C35 C 0.8408(10) 0.1443(6) 0.0837(3) 0.064(3) Uani 1 1 d . . .
H35 H 0.9228 0.1531 0.0773 0.077 Uiso 1 1 calc R . .
C36 C 0.7710(9) 0.1824(5) 0.1198(3) 0.050(2) Uani 1 1 d . . .
H36 H 0.8074 0.2140 0.1389 0.059 Uiso 1 1 calc R . .
C37 C 0.5594(6) 0.3695(4) 0.2355(3) 0.0335(16) Uani 1 1 d . . .
C38 C 0.5060(6) 0.4343(4) 0.2435(3) 0.0341(16) Uani 1 1 d . . .
C39 C 0.4397(6) 0.5101(4) 0.2512(2) 0.0324(15) Uani 1 1 d . . .
C40 C 0.3105(6) 0.5244(4) 0.2528(3) 0.0362(17) Uani 1 1 d . . .
H40 H 0.2660 0.4817 0.2512 0.043 Uiso 1 1 calc R . .
C41 C 0.2497(7) 0.5990(4) 0.2565(3) 0.0367(17) Uani 1 1 d . . .
H41 H 0.1629 0.6069 0.2562 0.044 Uiso 1 1 calc R . .
N1 N 0.3051(5) 0.6622(3) 0.26060(18) 0.0246(11) Uani 1 1 d . . .
C42 C 0.4261(6) 0.6497(3) 0.2614(2) 0.0246(13) Uani 1 1 d . . .
H42 H 0.4665 0.6936 0.2656 0.030 Uiso 1 1 calc R . .
C43 C 0.4960(6) 0.5772(4) 0.2564(2) 0.0292(15) Uani 1 1 d . . .
H43 H 0.5826 0.5720 0.2564 0.035 Uiso 1 1 calc R . .
C44 C 0.7766(7) 0.1628(4) 0.2245(2) 0.0303(15) Uani 1 1 d . . .
C45 C 0.8438(6) 0.1017(4) 0.2247(2) 0.0311(15) Uani 1 1 d . . .
C46 C 0.9255(6) 0.0281(4) 0.2293(2) 0.0283(14) Uani 1 1 d . . .
C47 C 0.9924(6) -0.0109(4) 0.1942(2) 0.0284(14) Uani 1 1 d . . .
H47 H 0.9865 0.0101 0.1655 0.034 Uiso 1 1 calc R . .
C48 C 1.0692(6) -0.0817(4) 0.2010(2) 0.0261(13) Uani 1 1 d . . .
H48 H 1.1150 -0.1076 0.1764 0.031 Uiso 1 1 calc R . .
N2 N 1.0811(5) -0.1145(3) 0.24041(18) 0.0264(12) Uani 1 1 d . . .
C49 C 1.0166(8) -0.0762(4) 0.2739(2) 0.0374(18) Uani 1 1 d . . .
H49 H 1.0236 -0.0993 0.3021 0.045 Uiso 1 1 calc R . .
C50 C 0.9392(8) -0.0047(5) 0.2711(3) 0.0426(19) Uani 1 1 d . . .
H50 H 0.8972 0.0208 0.2965 0.051 Uiso 1 1 calc R . .
Pt2 Pt 1.0000 -0.5000 0.0000 0.02071(9) Uani 1 2 d S . .
P3 P 0.85998(16) -0.55762(10) 0.04278(5) 0.0252(3) Uani 1 1 d . . .
C51 C 0.7537(6) -0.4981(5) 0.0816(2) 0.0336(16) Uani 1 1 d . . .
C52 C 0.6692(7) -0.5334(6) 0.1079(3) 0.046(2) Uani 1 1 d . . .
H52 H 0.6693 -0.5884 0.1058 0.056 Uiso 1 1 calc R . .
C53 C 0.5851(8) -0.4881(8) 0.1368(3) 0.063(3) Uani 1 1 d . . .
H53 H 0.5276 -0.5124 0.1544 0.075 Uiso 1 1 calc R . .
C54 C 0.5839(8) -0.4086(7) 0.1404(3) 0.059(3) Uani 1 1 d . . .
H54 H 0.5278 -0.3785 0.1611 0.071 Uiso 1 1 calc R . .
C55 C 0.6633(8) -0.3731(6) 0.1141(3) 0.050(2) Uani 1 1 d . . .
H55 H 0.6609 -0.3178 0.1162 0.060 Uiso 1 1 calc R . .
C56 C 0.7489(7) -0.4170(5) 0.0839(2) 0.0397(18) Uani 1 1 d . . .
H56 H 0.8028 -0.3916 0.0653 0.048 Uiso 1 1 calc R . .
C57 C 0.7545(6) -0.6060(4) 0.0136(2) 0.0302(15) Uani 1 1 d . . .
C58 C 0.7483(9) -0.6836(6) 0.0158(3) 0.053(2) Uani 1 1 d . . .
H58 H 0.8043 -0.7159 0.0329 0.064 Uiso 1 1 calc R . .
C59 C 0.6617(12) -0.7194(8) -0.0062(4) 0.084(4) Uani 1 1 d . . .
H59 H 0.6604 -0.7744 -0.0046 0.101 Uiso 1 1 calc R . .
C60 C 0.5808(10) -0.6713(8) -0.0298(3) 0.071(3) Uani 1 1 d . . .
H60 H 0.5215 -0.6929 -0.0450 0.086 Uiso 1 1 calc R . .
C61 C 0.5840(8) -0.5895(6) -0.0320(3) 0.052(2) Uani 1 1 d . . .
H61 H 0.5269 -0.5564 -0.0483 0.062 Uiso 1 1 calc R . .
C62 C 0.6696(7) -0.5584(5) -0.0106(2) 0.0408(18) Uani 1 1 d . . .
H62 H 0.6715 -0.5035 -0.0121 0.049 Uiso 1 1 calc R . .
C63 C 0.9485(7) -0.6353(5) 0.0735(2) 0.0352(16) Uani 1 1 d . . .
C64 C 1.0344(9) -0.6856(5) 0.0504(4) 0.061(3) Uani 1 1 d . . .
H64 H 1.0460 -0.6809 0.0195 0.073 Uiso 1 1 calc R . .
C65 C 1.1077(13) -0.7460(7) 0.0731(6) 0.098(5) Uani 1 1 d . . .
H65 H 1.1681 -0.7816 0.0567 0.117 Uiso 1 1 calc R . .
C66 C 1.0939(13) -0.7539(7) 0.1165(5) 0.080(4) Uani 1 1 d . . .
H66 H 1.1393 -0.7968 0.1308 0.096 Uiso 1 1 calc R . .
C67 C 1.0161(13) -0.7008(7) 0.1391(4) 0.081(4) Uani 1 1 d . . .
H67 H 1.0113 -0.7033 0.1703 0.097 Uiso 1 1 calc R . .
C68 C 0.9378(8) -0.6392(6) 0.1181(3) 0.050(2) Uani 1 1 d . . .
H68 H 0.8805 -0.6023 0.1348 0.060 Uiso 1 1 calc R . .
C69 C 1.0365(6) -0.4423(4) 0.0527(2) 0.0253(13) Uani 1 1 d . . .
C70 C 1.0571(6) -0.4050(4) 0.0843(2) 0.0280(14) Uani 1 1 d . . .
C71 C 1.0836(6) -0.3602(4) 0.1205(2) 0.0272(14) Uani 1 1 d . . .
C72 C 0.9931(6) -0.3198(4) 0.1499(2) 0.0280(14) Uani 1 1 d . . .
H72 H 0.9090 -0.3216 0.1464 0.034 Uiso 1 1 calc R . .
C73 C 1.0268(6) -0.2779(4) 0.1836(2) 0.0291(14) Uani 1 1 d . . .
H73 H 0.9639 -0.2505 0.2030 0.035 Uiso 1 1 calc R . .
N3 N 1.1437(5) -0.2731(3) 0.19100(18) 0.0265(12) Uani 1 1 d . . .
C74 C 1.2296(6) -0.3110(4) 0.1626(2) 0.0342(16) Uani 1 1 d . . .
H74 H 1.3128 -0.3073 0.1667 0.041 Uiso 1 1 calc R . .
C75 C 1.2056(6) -0.3543(4) 0.1283(2) 0.0345(16) Uani 1 1 d . . .
H75 H 1.2710 -0.3808 0.1096 0.041 Uiso 1 1 calc R . .
Pt3 Pt 1.5000 0.0000 0.5000 0.02507(9) Uani 1 2 d S . .
P4 P 1.63769(17) 0.03874(12) 0.44736(6) 0.0314(4) Uani 1 1 d . . .
C76 C 1.7587(7) -0.0389(6) 0.4289(2) 0.045(2) Uani 1 1 d . . .
C77 C 1.7387(9) -0.1168(7) 0.4284(4) 0.080(4) Uani 1 1 d . . .
H77 H 1.6619 -0.1294 0.4394 0.097 Uiso 1 1 calc R . .
C78 C 1.8267(11) -0.1745(8) 0.4124(5) 0.109(6) Uani 1 1 d . . .
H78 H 1.8093 -0.2267 0.4116 0.130 Uiso 1 1 calc R . .
C79 C 1.9387(12) -0.1605(11) 0.3976(4) 0.102(6) Uani 1 1 d . . .
H79 H 2.0000 -0.2024 0.3873 0.122 Uiso 1 1 calc R . .
C80 C 1.9619(11) -0.0871(11) 0.3978(4) 0.095(5) Uani 1 1 d . . .
H80 H 2.0403 -0.0769 0.3868 0.114 Uiso 1 1 calc R . .
C81 C 1.8722(8) -0.0231(7) 0.4139(3) 0.070(3) Uani 1 1 d . . .
H81 H 1.8904 0.0290 0.4142 0.084 Uiso 1 1 calc R . .
C82 C 1.7165(5) 0.1180(4) 0.46390(18) 0.054(3) Uani 1 1 d G . .
C83 C 1.8101(6) 0.1021(4) 0.4922(2) 0.077(4) Uani 1 1 d G . .
H83 H 1.8350 0.0499 0.5018 0.092 Uiso 1 1 calc R . .
C84 C 1.8673(7) 0.1627(6) 0.5066(2) 0.114(6) Uani 1 1 d G . .
H84 H 1.9314 0.1519 0.5260 0.137 Uiso 1 1 calc R . .
C85 C 1.8309(8) 0.2392(5) 0.4926(3) 0.114(6) Uani 1 1 d G . .
H85 H 1.8700 0.2806 0.5025 0.137 Uiso 1 1 calc R . .
C86 C 1.7372(8) 0.2551(3) 0.4643(3) 0.094(4) Uani 1 1 d G . .
H86 H 1.7123 0.3073 0.4548 0.113 Uiso 1 1 calc R . .
C87 C 1.6800(6) 0.1945(4) 0.4500(2) 0.062(3) Uani 1 1 d G . .
H87 H 1.6160 0.2053 0.4306 0.074 Uiso 1 1 calc R . .
C88 C 1.5661(7) 0.0746(4) 0.3977(2) 0.0335(16) Uani 1 1 d . . .
C89 C 1.4468(7) 0.1150(5) 0.4007(3) 0.0411(18) Uani 1 1 d . . .
H89 H 1.4023 0.1225 0.4285 0.049 Uiso 1 1 calc R . .
C90 C 1.3923(8) 0.1445(5) 0.3629(3) 0.050(2) Uani 1 1 d . . .
H90 H 1.3109 0.1722 0.3651 0.060 Uiso 1 1 calc R . .
C91 C 1.4549(9) 0.1340(6) 0.3230(3) 0.053(2) Uani 1 1 d . . .
H91 H 1.4173 0.1548 0.2976 0.063 Uiso 1 1 calc R . .
C92 C 1.5734(9) 0.0930(6) 0.3191(3) 0.057(2) Uani 1 1 d . . .
H92 H 1.6161 0.0837 0.2911 0.068 Uiso 1 1 calc R . .
C93 C 1.6276(8) 0.0662(6) 0.3567(2) 0.049(2) Uani 1 1 d . . .
H93 H 1.7104 0.0410 0.3543 0.059 Uiso 1 1 calc R . .
C94 C 1.4295(7) -0.0539(4) 0.4521(2) 0.0295(15) Uani 1 1 d . . .
C95 C 1.3928(6) -0.0852(4) 0.4220(2) 0.0300(14) Uani 1 1 d . . .
C96 C 1.3493(6) -0.1179(4) 0.3842(2) 0.0288(14) Uani 1 1 d . . .
C97 C 1.3048(7) -0.1897(4) 0.3851(2) 0.0353(17) Uani 1 1 d . . .
H97 H 1.3035 -0.2196 0.4113 0.042 Uiso 1 1 calc R . .
C98 C 1.2621(6) -0.2169(4) 0.3466(2) 0.0275(14) Uani 1 1 d . . .
H98 H 1.2314 -0.2655 0.3475 0.033 Uiso 1 1 calc R . .
N4 N 1.2627(5) -0.1776(3) 0.30873(17) 0.0241(11) Uani 1 1 d . . .
C99 C 1.3046(8) -0.1088(4) 0.3088(2) 0.0352(17) Uani 1 1 d . . .
H99 H 1.3047 -0.0801 0.2822 0.042 Uiso 1 1 calc R . .
C100 C 1.3476(7) -0.0766(4) 0.3446(2) 0.0321(16) Uani 1 1 d . . .
H100 H 1.3757 -0.0272 0.3425 0.039 Uiso 1 1 calc R . .
C101 C 0.750(2) 0.7998(10) 0.2646(6) 0.22(3) Uani 0.50 1 d PD B 2
H101 H 0.8316 0.7893 0.2774 0.261 Uiso 0.50 1 calc PR . .
Cl3 Cl 0.7148(4) 0.7211(3) 0.2384(3) 0.084(2) Uani 0.50 1 d PD B 2
Cl4 Cl 0.7411(7) 0.8743(5) 0.2247(4) 0.147(4) Uani 0.50 1 d PD B 2
Cl5 Cl 0.6368(9) 0.8351(7) 0.3011(2) 0.177(6) Uani 0.50 1 d PD B 2
C102 C 0.886(3) 0.8619(13) 0.0540(7) 0.052(6) Uani 0.10 1 d PD . .
H102 H 0.9716 0.8622 0.0418 0.067 Uiso 0.10 1 calc PR . .
Cl6 Cl 0.845(2) 0.8913(9) 0.1081(5) 0.052(6) Uani 0.10 1 d PD . .
Cl7 Cl 0.8263(15) 0.7744(5) 0.0556(3) 0.052(6) Uani 0.10 1 d PD . .
Cl8 Cl 0.764(2) 0.9153(7) 0.0275(8) 0.052(6) Uani 0.10 1 d PD . .
C103 C 0.3263(17) 0.9332(12) 0.1110(7) 0.124(9) Uani 0.20 1 d PD . .
H103 H 0.3375 0.9269 0.1431 0.161 Uiso 0.20 1 calc PR . .
Cl9 Cl 0.2892(16) 0.8535(6) 0.0848(3) 0.124(9) Uani 0.20 1 d PD . .
Cl10 Cl 0.4442(12) 0.9617(12) 0.0805(8) 0.124(9) Uani 0.20 1 d PD . .
Cl11 Cl 0.2125(16) 1.0068(8) 0.0970(4) 0.124(9) Uani 0.20 1 d PD . .
C104 C 0.033(3) 0.613(2) 0.3736(11) 0.027(7) Uani 0.20 1 d P . .
H104 H 0.0112 0.6510 0.3496 0.033 Uiso 0.20 1 calc PR . .
Cl12 Cl 0.1914(15) 0.5460(10) 0.3714(5) 0.103(6) Uani 0.20 1 d PD . .
Cl13 Cl -0.048(2) 0.5411(16) 0.3855(6) 0.184(15) Uani 0.20 1 d PD . .
Cl14 Cl 0.054(2) 0.6448(8) 0.4251(5) 0.129(9) Uani 0.20 1 d PD . .
O1 O 0.6284(17) 0.731(2) 0.3356(5) 0.173(13) Uani 0.50 1 d PD B 1
O2 O 0.6237(14) 0.7206(8) 0.4964(6) 0.077(5) Uani 0.50 1 d P . .
O3 O 0.1690(10) 0.3499(7) 0.3701(5) 0.175(7) Uani 1 1 d . . .
O4 O 0.5908(14) 0.7091(8) 0.4048(5) 0.069(4) Uani 0.50 1 d PD B 2
O5 O 0.5542(13) 0.3697(8) 0.5355(5) 0.071(4) Uani 0.50 1 d P . .

loop_
_atom_site_aniso_label
_atom_site_aniso_U_11
_atom_site_aniso_U_22
_atom_site_aniso_U_33
_atom_site_aniso_U_23
_atom_site_aniso_U_13
_atom_site_aniso_U_12
Co1 0.0238(4) 0.0129(4) 0.0262(4) -0.0085(3) -0.0107(3) 0.0044(3)
Cl1 0.0345(9) 0.0359(9) 0.0432(10) -0.0129(8) -0.0042(8) -0.0002(8)
Cl2 0.0367(9) 0.0276(8) 0.0408(9) -0.0084(7) -0.0101(7) -0.0032(7)
Pt1 0.01985(13) 0.01164(11) 0.04727(16) -0.00268(10) -0.00872(11) 0.00280(9)
P1 0.0207(8) 0.0236(8) 0.0412(10) -0.0053(7) -0.0012(7) -0.0043(7)
C1 0.047(5) 0.037(4) 0.042(4) -0.007(3) 0.014(4) -0.008(4)
C2 0.045(5) 0.039(5) 0.082(7) -0.005(5) 0.021(5) -0.008(4)
C3 0.075(8) 0.089(9) 0.117(11) 0.014(8) 0.053(8) -0.009(7)
C4 0.160(16) 0.106(12) 0.191(18) -0.082(12) 0.131(14) -0.047(11)
C5 0.149(15) 0.132(14) 0.128(13) -0.071(11) 0.082(12) -0.050(12)
C6 0.103(9) 0.068(7) 0.091(8) -0.055(6) 0.046(7) -0.039(6)
C7 0.028(4) 0.036(4) 0.041(4) 0.002(3) -0.002(3) -0.009(3)
C8 0.034(4) 0.041(4) 0.049(5) 0.003(4) -0.008(3) -0.013(3)
C9 0.049(5) 0.053(5) 0.063(6) 0.018(5) -0.013(4) -0.026(4)
C10 0.076(7) 0.076(7) 0.078(7) 0.027(6) -0.026(6) -0.058(6)
C11 0.070(7) 0.086(8) 0.076(7) 0.023(6) -0.031(6) -0.062(6)
C12 0.060(6) 0.054(5) 0.044(5) 0.009(4) -0.014(4) -0.031(5)
C13 0.031(4) 0.038(4) 0.049(5) 0.006(3) -0.006(3) -0.013(3)
C14 0.038(5) 0.079(7) 0.062(6) 0.024(5) -0.016(4) -0.018(5)
C15 0.067(7) 0.086(8) 0.093(9) 0.053(7) -0.031(7) -0.023(7)
C16 0.038(5) 0.080(8) 0.093(9) 0.008(7) -0.026(6) -0.002(5)
C17 0.040(5) 0.075(7) 0.068(7) 0.005(6) -0.008(5) 0.006(5)
C18 0.044(5) 0.069(6) 0.045(5) 0.001(4) -0.010(4) -0.003(5)
P2 0.0262(9) 0.0160(7) 0.0442(10) 0.0013(7) -0.0101(8) -0.0034(7)
C19 0.023(3) 0.025(3) 0.054(5) 0.006(3) -0.008(3) -0.007(3)
C20 0.037(4) 0.045(5) 0.053(5) 0.012(4) -0.005(4) -0.008(4)
C21 0.050(6) 0.065(7) 0.067(6) 0.033(6) -0.020(5) -0.001(5)
C22 0.051(6) 0.048(5) 0.088(8) 0.033(5) -0.038(6) -0.007(5)
C23 0.033(4) 0.036(4) 0.069(6) 0.008(4) -0.012(4) 0.011(4)
C24 0.031(4) 0.027(4) 0.058(5) 0.007(3) -0.014(4) 0.001(3)
C25 0.038(4) 0.022(3) 0.042(4) 0.012(3) -0.019(3) -0.011(3)
C26 0.037(4) 0.025(3) 0.057(5) 0.004(3) -0.014(4) -0.008(3)
C27 0.060(6) 0.020(3) 0.059(5) 0.013(3) -0.017(4) -0.012(4)
C28 0.063(6) 0.042(5) 0.060(6) 0.022(4) -0.024(5) -0.027(5)
C29 0.040(5) 0.049(5) 0.094(8) 0.030(5) -0.024(5) -0.024(4)
C30 0.036(4) 0.041(5) 0.089(7) 0.031(5) -0.025(5) -0.017(4)
C31 0.041(4) 0.028(4) 0.051(5) 0.003(3) -0.007(4) -0.008(3)
C32 0.074(7) 0.069(7) 0.062(6) -0.030(5) 0.013(5) -0.029(6)
C33 0.151(14) 0.093(10) 0.089(9) -0.050(8) 0.039(9) -0.073(10)
C34 0.133(12) 0.065(7) 0.087(9) -0.029(6) 0.044(8) -0.033(8)
C35 0.069(7) 0.055(6) 0.062(6) -0.001(5) 0.026(5) -0.004(5)
C36 0.058(6) 0.033(4) 0.056(5) 0.015(4) -0.002(4) -0.003(4)
C37 0.021(3) 0.018(3) 0.063(5) 0.000(3) -0.013(3) -0.004(3)
C38 0.024(3) 0.019(3) 0.057(5) -0.003(3) -0.006(3) 0.004(3)
C39 0.030(4) 0.025(3) 0.041(4) -0.011(3) -0.009(3) 0.004(3)
C40 0.027(4) 0.017(3) 0.065(5) -0.008(3) -0.010(3) -0.002(3)
C41 0.026(3) 0.021(3) 0.064(5) -0.008(3) -0.006(3) -0.003(3)
N1 0.024(3) 0.016(2) 0.034(3) -0.007(2) -0.007(2) 0.000(2)
C42 0.022(3) 0.013(3) 0.039(4) 0.003(2) -0.009(3) -0.004(2)
C43 0.018(3) 0.019(3) 0.050(4) -0.005(3) -0.004(3) -0.001(2)
C44 0.031(4) 0.017(3) 0.041(4) -0.003(3) -0.013(3) 0.007(3)
C45 0.029(4) 0.022(3) 0.040(4) -0.001(3) -0.007(3) 0.004(3)
C46 0.028(3) 0.017(3) 0.037(4) -0.002(3) -0.008(3) 0.005(3)
C47 0.033(4) 0.023(3) 0.028(3) 0.003(3) -0.003(3) 0.002(3)
C48 0.031(3) 0.019(3) 0.024(3) -0.006(2) -0.001(3) 0.008(3)
N2 0.035(3) 0.014(2) 0.028(3) -0.002(2) -0.008(2) 0.009(2)
C49 0.058(5) 0.024(3) 0.023(3) -0.003(3) -0.009(3) 0.019(3)
C50 0.047(5) 0.036(4) 0.038(4) -0.015(3) 0.000(3) 0.017(4)
Pt2 0.02449(17) 0.02614(17) 0.01317(14) -0.00386(12) -0.00324(12) -0.00822(14)
P3 0.0267(8) 0.0327(9) 0.0187(7) 0.0010(6) -0.0042(6) -0.0110(7)
C51 0.025(3) 0.052(5) 0.024(3) -0.005(3) 0.001(3) -0.009(3)
C52 0.035(4) 0.072(6) 0.035(4) -0.003(4) 0.010(3) -0.021(4)
C53 0.040(5) 0.114(10) 0.036(5) 0.002(5) 0.004(4) -0.022(6)
C54 0.031(4) 0.101(8) 0.042(5) -0.018(5) 0.002(4) -0.002(5)
C55 0.041(5) 0.066(6) 0.041(4) -0.018(4) 0.000(4) -0.001(4)
C56 0.031(4) 0.057(5) 0.030(4) -0.007(3) 0.002(3) -0.006(4)
C57 0.029(3) 0.042(4) 0.022(3) 0.002(3) -0.004(3) -0.014(3)
C58 0.066(6) 0.053(5) 0.052(5) 0.006(4) -0.029(5) -0.030(5)
C59 0.108(10) 0.089(8) 0.078(8) 0.022(6) -0.059(7) -0.067(8)
C60 0.060(6) 0.120(10) 0.047(5) -0.008(6) -0.014(5) -0.051(7)
C61 0.040(5) 0.083(7) 0.035(4) 0.002(4) -0.012(4) -0.011(5)
C62 0.029(4) 0.062(5) 0.032(4) -0.003(4) -0.009(3) -0.005(4)
C63 0.031(4) 0.047(4) 0.031(4) 0.010(3) -0.013(3) -0.015(3)
C64 0.068(7) 0.046(5) 0.064(6) 0.022(5) -0.018(5) 0.010(5)
C65 0.097(10) 0.059(8) 0.132(13) 0.017(8) -0.033(10) 0.012(7)
C66 0.099(10) 0.060(7) 0.082(9) 0.031(7) -0.042(8) -0.004(7)
C67 0.123(11) 0.075(8) 0.063(7) 0.045(7) -0.054(8) -0.053(8)
C68 0.055(5) 0.062(6) 0.040(4) 0.018(4) -0.020(4) -0.024(5)
C69 0.030(3) 0.029(3) 0.019(3) -0.003(2) -0.008(2) -0.006(3)
C70 0.029(3) 0.034(4) 0.022(3) -0.006(3) -0.001(3) -0.008(3)
C71 0.033(4) 0.029(3) 0.020(3) -0.005(2) -0.007(3) -0.003(3)
C72 0.025(3) 0.034(4) 0.026(3) -0.011(3) -0.009(3) -0.004(3)
C73 0.028(3) 0.033(4) 0.026(3) -0.011(3) -0.009(3) 0.002(3)
N3 0.027(3) 0.025(3) 0.029(3) -0.010(2) -0.009(2) -0.002(2)
C74 0.024(3) 0.037(4) 0.040(4) -0.018(3) -0.010(3) 0.002(3)
C75 0.023(3) 0.043(4) 0.036(4) -0.018(3) -0.004(3) 0.001(3)
Pt3 0.02615(18) 0.03297(19) 0.01821(16) -0.00885(13) -0.00218(13) -0.01062(15)
P4 0.0276(9) 0.0481(11) 0.0204(8) -0.0075(7) 0.0005(7) -0.0124(8)
C76 0.032(4) 0.076(6) 0.024(3) -0.012(4) -0.002(3) 0.004(4)
C77 0.032(5) 0.086(8) 0.121(10) -0.061(7) -0.009(6) 0.001(5)
C78 0.059(7) 0.100(10) 0.160(14) -0.091(10) -0.029(8) 0.021(7)
C79 0.061(8) 0.168(15) 0.058(7) -0.063(9) -0.018(6) 0.048(9)
C80 0.054(7) 0.158(14) 0.052(7) 0.030(9) 0.020(5) 0.039(9)
C81 0.034(5) 0.098(9) 0.067(7) 0.036(6) 0.010(4) 0.015(5)
C82 0.049(5) 0.098(8) 0.026(4) -0.013(4) 0.006(3) -0.053(5)
C83 0.075(7) 0.139(11) 0.035(5) 0.023(6) -0.019(5) -0.071(7)
C84 0.122(11) 0.205(18) 0.051(7) 0.007(9) -0.022(7) -0.132(13)
C85 0.122(11) 0.205(18) 0.051(7) 0.007(9) -0.022(7) -0.132(13)
C86 0.124(11) 0.086(9) 0.088(9) -0.016(7) 0.016(8) -0.074(8)
C87 0.070(7) 0.066(6) 0.059(6) -0.017(5) 0.007(5) -0.043(5)
C88 0.035(4) 0.036(4) 0.034(4) -0.001(3) -0.006(3) -0.017(3)
C89 0.037(4) 0.042(4) 0.043(4) 0.000(4) 0.002(3) -0.005(4)
C90 0.042(5) 0.047(5) 0.060(6) 0.005(4) -0.007(4) -0.002(4)
C91 0.061(6) 0.058(6) 0.045(5) 0.019(4) -0.021(4) -0.020(5)
C92 0.066(6) 0.073(7) 0.033(4) 0.011(4) -0.006(4) -0.015(5)
C93 0.040(5) 0.082(7) 0.023(3) 0.007(4) -0.002(3) -0.004(5)
C94 0.042(4) 0.032(3) 0.018(3) -0.012(2) 0.005(3) -0.019(3)
C95 0.032(4) 0.032(4) 0.027(3) -0.005(3) -0.005(3) -0.007(3)
C96 0.027(3) 0.032(4) 0.030(3) -0.008(3) -0.009(3) -0.009(3)
C97 0.055(5) 0.037(4) 0.020(3) -0.002(3) -0.008(3) -0.022(4)
C98 0.036(4) 0.023(3) 0.027(3) -0.003(2) -0.009(3) -0.010(3)
N4 0.034(3) 0.014(2) 0.024(3) -0.002(2) -0.016(2) 0.001(2)
C99 0.060(5) 0.021(3) 0.030(3) 0.003(3) -0.015(3) -0.015(3)
C100 0.052(5) 0.026(3) 0.022(3) -0.002(3) -0.007(3) -0.016(3)
C101 0.13(3) 0.26(5) 0.19(4) 0.15(4) 0.13(3) 0.11(3)
Cl3 0.022(2) 0.067(3) 0.165(6) -0.020(4) 0.016(3) -0.023(2)
Cl4 0.072(5) 0.104(6) 0.265(13) 0.015(7) -0.026(6) -0.005(4)
Cl5 0.142(8) 0.268(13) 0.074(5) -0.048(6) -0.014(5) 0.119(9)
C102 0.097(18) 0.032(9) 0.021(8) -0.009(7) -0.010(9) 0.014(11)
Cl6 0.097(18) 0.032(9) 0.021(8) -0.009(7) -0.010(9) 0.014(11)
Cl7 0.097(18) 0.032(9) 0.021(8) -0.009(7) -0.010(9) 0.014(11)
Cl8 0.097(18) 0.032(9) 0.021(8) -0.009(7) -0.010(9) 0.014(11)
C103 0.203(19) 0.095(11) 0.027(5) 0.039(6) 0.048(8) 0.101(13)
Cl9 0.203(19) 0.095(11) 0.027(5) 0.039(6) 0.048(8) 0.101(13)
Cl10 0.203(19) 0.095(11) 0.027(5) 0.039(6) 0.048(8) 0.101(13)
Cl11 0.203(19) 0.095(11) 0.027(5) 0.039(6) 0.048(8) 0.101(13)
C104 0.025(16) 0.031(17) 0.029(16) 0.003(13) -0.006(13) -0.012(14)
Cl12 0.120(14) 0.117(14) 0.075(10) 0.049(10) -0.041(10) -0.015(12)
Cl13 0.27(3) 0.28(3) 0.053(10) -0.036(14) 0.023(14) -0.21(3)
Cl14 0.28(3) 0.048(8) 0.078(10) 0.002(7) -0.088(15) -0.042(12)
O1 0.091(13) 0.41(4) 0.052(10) -0.063(16) -0.007(9) -0.15(2)
O2 0.073(10) 0.042(8) 0.110(13) 0.000(8) 0.017(9) -0.001(7)
O3 0.108(8) 0.147(10) 0.262(16) -0.078(10) -0.126(10) 0.060(8)
O4 0.081(10) 0.047(8) 0.078(10) -0.014(7) -0.006(8) -0.011(7)
O5 0.078(10) 0.070(9) 0.064(9) -0.032(7) 0.031(7) -0.026(8)

loop_
_atom_type_symbol
_atom_type_description
_atom_type_scat_dispersion_real
_atom_type_scat_dispersion_imag
_atom_type_scat_source
C C 0.0033 0.0016 'International Tables Vol C Tables 4.2.6.8 and 6.1.1.4'
H H 0.0000 0.0000 'International Tables Vol C Tables 4.2.6.8 and 6.1.1.4'
P P 0.1023 0.0942 'International Tables Vol C Tables 4.2.6.8 and 6.1.1.4'
Cl Cl 0.1484 0.1585 'International Tables Vol C Tables 4.2.6.8 and 6.1.1.4'
Co Co 0.3494 0.9721 'International Tables Vol C Tables 4.2.6.8 and 6.1.1.4'
Pt Pt -1.7033 8.3905 'International Tables Vol C Tables 4.2.6.8 and 6.1.1.4'
O O 0.0106 0.0060 'International Tables Vol C Tables 4.2.6.8 and 6.1.1.4'
N N 0.0061 0.0033 'International Tables Vol C Tables 4.2.6.8 and 6.1.1.4'

loop_
_geom_angle_atom_site_label_1
_geom_angle_atom_site_label_2
_geom_angle_atom_site_label_3
_geom_angle
_geom_angle_site_symmetry_1
_geom_angle_site_symmetry_3
N2 Co1 N4 91.5(2) . .
N2 Co1 N1 175.6(2) . 1_645
N4 Co1 N1 91.16(19) . 1_645
N2 Co1 N3 91.2(2) . .
N4 Co1 N3 176.7(2) . .
N1 Co1 N3 86.2(2) 1_645 .
N2 Co1 Cl2 91.27(17) . .
N4 Co1 Cl2 89.20(16) . .
N1 Co1 Cl2 92.28(15) 1_645 .
N3 Co1 Cl2 88.93(16) . .
N2 Co1 Cl1 88.46(17) . .
N4 Co1 Cl1 90.12(16) . .
N1 Co1 Cl1 88.02(15) 1_645 .
N3 Co1 Cl1 91.76(16) . .
Cl2 Co1 Cl1 179.26(7) . .
C44 Pt1 C37 175.3(3) . .
C44 Pt1 P1 92.5(2) . .
C37 Pt1 P1 83.0(2) . .
C44 Pt1 P2 90.7(2) . .
C37 Pt1 P2 93.9(2) . .
P1 Pt1 P2 176.44(6) . .
C13 P1 C7 105.0(3) . .
C13 P1 C1 103.9(4) . .
C7 P1 C1 105.2(4) . .
C13 P1 Pt1 117.2(3) . .
C7 P1 Pt1 112.3(3) . .
C1 P1 Pt1 112.3(3) . .
C6 C1 C2 120.2(9) . .
C6 C1 P1 122.2(7) . .
C2 C1 P1 117.6(7) . .
C1 C2 C3 120.4(10) . .
C1 C2 H2 119.8 . .
C3 C2 H2 119.8 . .
C4 C3 C2 118.8(11) . .
C4 C3 H3 120.6 . .
C2 C3 H3 120.6 . .
C5 C4 C3 120.9(12) . .
C5 C4 H4 119.6 . .
C3 C4 H4 119.6 . .
C4 C5 C6 118.6(14) . .
C4 C5 H5 120.7 . .
C6 C5 H5 120.7 . .
C1 C6 C5 121.0(12) . .
C1 C6 H6 119.5 . .
C5 C6 H6 119.5 . .
C8 C7 C12 118.3(7) . .
C8 C7 P1 121.6(6) . .
C12 C7 P1 119.9(6) . .
C7 C8 C9 122.0(8) . .
C7 C8 H8 119.0 . .
C9 C8 H8 119.0 . .
C10 C9 C8 116.9(8) . .
C10 C9 H9 121.5 . .
C8 C9 H9 121.5 . .
C11 C10 C9 122.2(8) . .
C11 C10 H10 118.9 . .
C9 C10 H10 118.9 . .
C10 C11 C12 121.3(9) . .
C10 C11 H11 119.4 . .
C12 C11 H11 119.4 . .
C11 C12 C7 119.1(8) . .
C11 C12 H12 120.5 . .
C7 C12 H12 120.5 . .
C18 C13 C14 118.4(8) . .
C18 C13 P1 121.5(7) . .
C14 C13 P1 120.1(7) . .
C15 C14 C13 119.1(10) . .
C15 C14 H14 120.5 . .
C13 C14 H14 120.5 . .
C16 C15 C14 119.2(11) . .
C16 C15 H15 120.4 . .
C14 C15 H15 120.4 . .
C17 C16 C15 120.6(10) . .
C17 C16 H16 119.7 . .
C15 C16 H16 119.7 . .
C16 C17 C18 121.7(10) . .
C16 C17 H17 119.2 . .
C18 C17 H17 119.2 . .
C13 C18 C17 120.8(9) . .
C13 C18 H18 119.6 . .
C17 C18 H18 119.6 . .
C31 P2 C19 104.0(4) . .
C31 P2 C25 101.5(4) . .
C19 P2 C25 104.2(3) . .
C31 P2 Pt1 114.7(3) . .
C19 P2 Pt1 117.2(2) . .
C25 P2 Pt1 113.5(2) . .
C20 C19 C24 118.2(7) . .
C20 C19 P2 122.7(6) . .
C24 C19 P2 119.1(6) . .
C21 C20 C19 122.3(9) . .
C21 C20 H20 118.8 . .
C19 C20 H20 118.8 . .
C22 C21 C20 120.8(10) . .
C22 C21 H21 119.6 . .
C20 C21 H21 119.6 . .
C21 C22 C23 120.8(8) . .
C21 C22 H22 119.6 . .
C23 C22 H22 119.6 . .
C24 C23 C22 117.1(8) . .
C24 C23 H23 121.4 . .
C22 C23 H23 121.4 . .
C19 C24 C23 120.7(8) . .
C19 C24 H24 119.6 . .
C23 C24 H24 119.6 . .
C26 C25 C30 118.5(7) . .
C26 C25 P2 118.3(6) . .
C30 C25 P2 123.1(5) . .
C25 C26 C27 121.1(7) . .
C25 C26 H26 119.5 . .
C27 C26 H26 119.5 . .
C28 C27 C26 119.5(7) . .
C28 C27 H27 120.2 . .
C26 C27 H27 120.2 . .
C27 C28 C29 120.3(8) . .
C27 C28 H28 119.8 . .
C29 C28 H28 119.8 . .
C28 C29 C30 120.5(8) . .
C28 C29 H29 119.7 . .
C30 C29 H29 119.7 . .
C29 C30 C25 120.0(7) . .
C29 C30 H30 120.0 . .
C25 C30 H30 120.0 . .
C36 C31 C32 118.7(9) . .
C36 C31 P2 120.2(7) . .
C32 C31 P2 121.2(7) . .
C33 C32 C31 120.2(11) . .
C33 C32 H32 119.9 . .
C31 C32 H32 119.9 . .
C34 C33 C32 120.9(12) . .
C34 C33 H33 119.6 . .
C32 C33 H33 119.6 . .
C33 C34 C35 119.9(11) . .
C33 C34 H34 120.0 . .
C35 C34 H34 120.0 . .
C34 C35 C36 120.4(11) . .
C34 C35 H35 119.8 . .
C36 C35 H35 119.8 . .
C31 C36 C35 119.8(10) . .
C31 C36 H36 120.1 . .
C35 C36 H36 120.1 . .
C38 C37 Pt1 172.0(7) . .
C37 C38 C39 177.2(8) . .
C38 C39 C43 123.2(6) . .
C38 C39 C40 121.6(6) . .
C43 C39 C40 115.1(6) . .
C41 C40 C39 120.2(6) . .
C41 C40 H40 119.9 . .
C39 C40 H40 119.9 . .
N1 C41 C40 123.7(7) . .
N1 C41 H41 118.1 . .
C40 C41 H41 118.1 . .
C42 N1 C41 117.1(5) . .
C42 N1 Co1 123.7(4) . 1_465
C41 N1 Co1 117.7(4) . 1_465
N1 C42 C43 123.7(6) . .
N1 C42 H42 118.2 . .
C43 C42 H42 118.2 . .
C42 C43 C39 120.1(6) . .
C42 C43 H43 119.9 . .
C39 C43 H43 119.9 . .
C45 C44 Pt1 176.8(7) . .
C44 C45 C46 174.9(8) . .
C47 C46 C50 117.9(6) . .
C47 C46 C45 122.8(6) . .
C50 C46 C45 119.2(6) . .
C46 C47 C48 119.7(6) . .
C46 C47 H47 120.1 . .
C48 C47 H47 120.1 . .
N2 C48 C47 123.1(6) . .
N2 C48 H48 118.4 . .
C47 C48 H48 118.5 . .
C49 N2 C48 116.6(5) . .
C49 N2 Co1 120.5(4) . .
C48 N2 Co1 122.9(4) . .
N2 C49 C50 125.2(7) . .
N2 C49 H49 117.4 . .
C50 C49 H49 117.4 . .
C49 C50 C46 117.4(6) . .
C49 C50 H50 121.3 . .
C46 C50 H50 121.3 . .
C69 Pt2 C69 180.0(2) . 2_745
C69 Pt2 P3 89.41(19) . .
C69 Pt2 P3 90.59(19) 2_745 .
C69 Pt2 P3 90.59(19) . 2_745
C69 Pt2 P3 89.41(19) 2_745 2_745
P3 Pt2 P3 180.00(7) . 2_745
C51 P3 C57 100.6(3) . .
C51 P3 C63 107.8(4) . .
C57 P3 C63 105.4(3) . .
C51 P3 Pt2 119.6(3) . .
C57 P3 Pt2 116.2(2) . .
C63 P3 Pt2 106.3(2) . .
C56 C51 C52 119.1(7) . .
C56 C51 P3 121.3(5) . .
C52 C51 P3 119.4(6) . .
C53 C52 C51 119.9(9) . .
C53 C52 H52 120.0 . .
C51 C52 H52 120.0 . .
C54 C53 C52 121.0(9) . .
C54 C53 H53 119.5 . .
C52 C53 H53 119.5 . .
C55 C54 C53 119.7(9) . .
C55 C54 H54 120.2 . .
C53 C54 H54 120.2 . .
C54 C55 C56 121.0(9) . .
C54 C55 H55 119.5 . .
C56 C55 H55 119.5 . .
C51 C56 C55 119.3(8) . .
C51 C56 H56 120.4 . .
C55 C56 H56 120.4 . .
C58 C57 C62 118.2(7) . .
C58 C57 P3 124.5(6) . .
C62 C57 P3 117.2(6) . .
C57 C58 C59 123.2(9) . .
C57 C58 H58 118.4 . .
C59 C58 H58 118.4 . .
C60 C59 C58 117.0(10) . .
C60 C59 H59 121.5 . .
C58 C59 H59 121.5 . .
C59 C60 C61 120.8(9) . .
C59 C60 H60 119.6 . .
C61 C60 H60 119.6 . .
C62 C61 C60 119.7(9) . .
C62 C61 H61 120.1 . .
C60 C61 H61 120.1 . .
C61 C62 C57 121.0(9) . .
C61 C62 H62 119.5 . .
C57 C62 H62 119.5 . .
C64 C63 C68 120.1(8) . .
C64 C63 P3 117.0(6) . .
C68 C63 P3 122.6(7) . .
C63 C64 C65 119.1(11) . .
C63 C64 H64 120.5 . .
C65 C64 H64 120.5 . .
C66 C65 C64 121.9(14) . .
C66 C65 H65 119.1 . .
C64 C65 H65 119.1 . .
C67 C66 C65 118.5(11) . .
C67 C66 H66 120.8 . .
C65 C66 H66 120.8 . .
C66 C67 C68 122.1(11) . .
C66 C67 H67 119.0 . .
C68 C67 H67 119.0 . .
C63 C68 C67 118.1(10) . .
C63 C68 H68 121.0 . .
C67 C68 H68 121.0 . .
C70 C69 Pt2 178.0(6) . .
C69 C70 C71 178.3(7) . .
C72 C71 C75 116.2(6) . .
C72 C71 C70 123.3(6) . .
C75 C71 C70 120.5(6) . .
C73 C72 C71 119.4(6) . .
C73 C72 H72 120.3 . .
C71 C72 H72 120.3 . .
N3 C73 C72 123.9(6) . .
N3 C73 H73 118.0 . .
C72 C73 H73 118.1 . .
C74 N3 C73 116.5(5) . .
C74 N3 Co1 119.3(4) . .
C73 N3 Co1 123.6(4) . .
N3 C74 C75 124.0(6) . .
N3 C74 H74 118.0 . .
C75 C74 H74 118.0 . .
C74 C75 C71 119.9(6) . .
C74 C75 H75 120.0 . .
C71 C75 H75 120.0 . .
C94 Pt3 C94 179.997(2) 2_856 .
C94 Pt3 P4 92.16(19) 2_856 .
C94 Pt3 P4 87.84(19) . .
C94 Pt3 P4 87.84(19) 2_856 2_856
C94 Pt3 P4 92.16(19) . 2_856
P4 Pt3 P4 179.998(1) . 2_856
C76 P4 C88 104.9(3) . .
C76 P4 C82 104.7(4) . .
C88 P4 C82 104.4(3) . .
C76 P4 Pt3 113.9(3) . .
C88 P4 Pt3 112.7(2) . .
C82 P4 Pt3 115.2(2) . .
C81 C76 C77 118.0(9) . .
C81 C76 P4 121.2(8) . .
C77 C76 P4 120.7(7) . .
C78 C77 C76 121.0(12) . .
C78 C77 H77 119.5 . .
C76 C77 H77 119.5 . .
C77 C78 C79 122.1(14) . .
C77 C78 H78 118.9 . .
C79 C78 H78 118.9 . .
C80 C79 C78 118.8(12) . .
C80 C79 H79 120.6 . .
C78 C79 H79 120.6 . .
C79 C80 C81 121.8(13) . .
C79 C80 H80 119.1 . .
C81 C80 H80 119.1 . .
C76 C81 C80 118.2(13) . .
C76 C81 H81 120.9 . .
C80 C81 H81 120.9 . .
C83 C82 C87 120.0 . .
C83 C82 P4 119.4(4) . .
C87 C82 P4 120.5(4) . .
C84 C83 C82 120.0 . .
C84 C83 H83 120.0 . .
C82 C83 H83 120.0 . .
C83 C84 C85 120.0 . .
C83 C84 H84 120.0 . .
C85 C84 H84 120.0 . .
C84 C85 C86 120.0 . .
C84 C85 H85 120.0 . .
C86 C85 H85 120.0 . .
C87 C86 C85 120.0 . .
C87 C86 H86 120.0 . .
C85 C86 H86 120.0 . .
C86 C87 C82 120.0 . .
C86 C87 H87 120.0 . .
C82 C87 H87 120.0 . .
C93 C88 C89 117.8(7) . .
C93 C88 P4 122.4(6) . .
C89 C88 P4 119.7(6) . .
C88 C89 C90 120.0(8) . .
C88 C89 H89 120.0 . .
C90 C89 H89 120.0 . .
C91 C90 C89 120.4(8) . .
C91 C90 H90 119.8 . .
C89 C90 H90 119.8 . .
C90 C91 C92 120.7(8) . .
C90 C91 H91 119.7 . .
C92 C91 H91 119.7 . .
C93 C92 C91 118.5(9) . .
C93 C92 H92 120.7 . .
C91 C92 H92 120.7 . .
C92 C93 C88 122.5(8) . .
C92 C93 H93 118.8 . .
C88 C93 H93 118.8 . .
C95 C94 Pt3 176.4(6) . .
C94 C95 C96 176.0(8) . .
C100 C96 C97 117.6(6) . .
C100 C96 C95 119.7(6) . .
C97 C96 C95 122.7(6) . .
C96 C97 C98 119.0(6) . .
C96 C97 H97 120.5 . .
C98 C97 H97 120.5 . .
N4 C98 C97 123.0(6) . .
N4 C98 H98 118.5 . .
C97 C98 H98 118.5 . .
C98 N4 C99 116.9(5) . .
C98 N4 Co1 121.3(4) . .
C99 N4 Co1 121.9(4) . .
N4 C99 C100 124.9(6) . .
N4 C99 H99 117.5 . .
C100 C99 H99 117.5 . .
C99 C100 C96 118.6(6) . .
C99 C100 H100 120.7 . .
C96 C100 H100 120.7 . .
Cl5 C101 Cl3 110.3(13) . .
Cl5 C101 Cl4 102.1(11) . .
Cl3 C101 Cl4 104.5(12) . .
Cl5 C101 H101 113.0 . .
Cl3 C101 H101 113.0 . .
Cl4 C101 H101 113.0 . .
C101 Cl5 O1 97.2(10) . .
Cl7 C102 Cl6 98.0(13) . .
Cl7 C102 Cl8 95.4(12) . .
Cl6 C102 Cl8 100.4(15) . .
Cl7 C102 H102 119.4 . .
Cl6 C102 H102 119.4 . .
Cl8 C102 H102 119.4 . .
Cl10 C103 Cl9 106.5(13) . .
Cl10 C103 Cl11 98.6(13) . .
Cl9 C103 Cl11 102.1(12) . .
Cl10 C103 H103 115.8 . .
Cl9 C103 H103 115.8 . .
Cl11 C103 H103 115.8 . .
Cl13 C104 Cl14 100.9(19) . .
Cl13 C104 Cl12 95.3(19) . .
Cl14 C104 Cl12 91.0(16) . .
Cl13 C104 H104 121.0 . .
Cl14 C104 H104 121.0 . .
Cl12 C104 H104 121.0 . .

loop_
_geom_bond_atom_site_label_1
_geom_bond_atom_site_label_2
_geom_bond_distance
_geom_bond_site_symmetry_2
Co1 N2 2.141(5) .
Co1 N4 2.153(5) .
Co1 N1 2.169(5) 1_645
Co1 N3 2.178(5) .
Co1 Cl2 2.462(2) .
Co1 Cl1 2.468(2) .
Pt1 C44 1.986(6) .
Pt1 C37 1.994(7) .
Pt1 P1 2.3059(18) .
Pt1 P2 2.3078(18) .
P1 C13 1.808(8) .
P1 C7 1.815(7) .
P1 C1 1.826(8) .
C1 C6 1.347(12) .
C1 C2 1.363(12) .
C2 C3 1.409(15) .
C2 H2 0.9500 .
C3 C4 1.38(2) .
C3 H3 0.9500 .
C4 C5 1.37(2) .
C4 H4 0.9500 .
C5 C6 1.413(16) .
C5 H5 0.9500 .
C6 H6 0.9500 .
C7 C8 1.351(11) .
C7 C12 1.410(11) .
C8 C9 1.407(11) .
C8 H8 0.9500 .
C9 C10 1.395(12) .
C9 H9 0.9500 .
C10 C11 1.298(13) .
C10 H10 0.9500 .
C11 C12 1.394(12) .
C11 H11 0.9500 .
C12 H12 0.9500 .
C13 C18 1.363(12) .
C13 C14 1.429(12) .
C14 C15 1.413(14) .
C14 H14 0.9500 .
C15 C16 1.381(17) .
C15 H15 0.9500 .
C16 C17 1.335(15) .
C16 H16 0.9500 .
C17 C18 1.382(13) .
C17 H17 0.9500 .
C18 H18 0.9500 .
P2 C31 1.811(9) .
P2 C19 1.815(7) .
P2 C25 1.830(7) .
C19 C20 1.386(11) .
C19 C24 1.400(11) .
C20 C21 1.364(12) .
C20 H20 0.9500 .
C21 C22 1.349(15) .
C21 H21 0.9500 .
C22 C23 1.434(14) .
C22 H22 0.9500 .
C23 C24 1.426(11) .
C23 H23 0.9500 .
C24 H24 0.9500 .
C25 C26 1.374(10) .
C25 C30 1.387(11) .
C26 C27 1.393(10) .
C26 H26 0.9500 .
C27 C28 1.359(12) .
C27 H27 0.9500 .
C28 C29 1.365(12) .
C28 H28 0.9500 .
C29 C30 1.385(11) .
C29 H29 0.9500 .
C30 H30 0.9500 .
C31 C36 1.395(12) .
C31 C32 1.405(12) .
C32 C33 1.389(16) .
C32 H32 0.9500 .
C33 C34 1.365(19) .
C33 H33 0.9500 .
C34 C35 1.378(17) .
C34 H34 0.9500 .
C35 C36 1.404(13) .
C35 H35 0.9500 .
C36 H36 0.9500 .
C37 C38 1.197(9) .
C38 C39 1.407(9) .
C39 C43 1.411(9) .
C39 C40 1.412(10) .
C40 C41 1.356(9) .
C40 H40 0.9500 .
C41 N1 1.342(8) .
C41 H41 0.9500 .
N1 C42 1.326(8) .
N1 Co1 2.169(5) 1_465
C42 C43 1.367(9) .
C42 H42 0.9500 .
C43 H43 0.9500 .
C44 C45 1.192(9) .
C45 C46 1.451(9) .
C46 C47 1.374(9) .
C46 C50 1.401(10) .
C47 C48 1.396(9) .
C47 H47 0.9500 .
C48 N2 1.332(8) .
C48 H48 0.9500 .
N2 C49 1.321(8) .
C49 C50 1.393(10) .
C49 H49 0.9500 .
C50 H50 0.9500 .
Pt2 C69 1.993(6) .
Pt2 C69 1.993(6) 2_745
Pt2 P3 2.2981(16) .
Pt2 P3 2.2981(16) 2_745
P3 C51 1.813(7) .
P3 C57 1.820(7) .
P3 C63 1.827(8) .
C51 C56 1.391(11) .
C51 C52 1.398(10) .
C52 C53 1.387(13) .
C52 H52 0.9500 .
C53 C54 1.372(15) .
C53 H53 0.9500 .
C54 C55 1.363(13) .
C54 H54 0.9500 .
C55 C56 1.409(11) .
C55 H55 0.9500 .
C56 H56 0.9500 .
C57 C58 1.350(11) .
C57 C62 1.397(10) .
C58 C59 1.426(12) .
C58 H58 0.9500 .
C59 C60 1.365(16) .
C59 H59 0.9500 .
C60 C61 1.417(15) .
C60 H60 0.9500 .
C61 C62 1.364(11) .
C61 H61 0.9500 .
C62 H62 0.9500 .
C63 C64 1.345(13) .
C63 C68 1.359(11) .
C64 C65 1.423(14) .
C64 H64 0.9500 .
C65 C66 1.333(19) .
C65 H65 0.9500 .
C66 C67 1.317(18) .
C66 H66 0.9500 .
C67 C68 1.441(14) .
C67 H67 0.9500 .
C68 H68 0.9500 .
C69 C70 1.216(8) .
C70 C71 1.422(8) .
C71 C72 1.399(9) .
C71 C75 1.408(9) .
C72 C73 1.367(8) .
C72 H72 0.9500 .
C73 N3 1.344(8) .
C73 H73 0.9500 .
N3 C74 1.334(8) .
C74 C75 1.354(9) .
C74 H74 0.9500 .
C75 H75 0.9500 .
Pt3 C94 2.003(6) 2_856
Pt3 C94 2.003(6) .
Pt3 P4 2.3063(18) .
Pt3 P4 2.3063(18) 2_856
P4 C76 1.802(8) .
P4 C88 1.820(7) .
P4 C82 1.822(5) .
C76 C81 1.374(12) .
C76 C77 1.395(14) .
C77 C78 1.346(14) .
C77 H77 0.9500 .
C78 C79 1.35(2) .
C78 H78 0.9500 .
C79 C80 1.33(2) .
C79 H79 0.9500 .
C80 C81 1.429(17) .
C80 H80 0.9500 .
C81 H81 0.9500 .
C82 C83 1.3900 .
C82 C87 1.3900 .
C83 C84 1.3900 .
C83 H83 0.9500 .
C84 C85 1.3900 .
C84 H84 0.9500 .
C85 C86 1.3900 .
C85 H85 0.9500 .
C86 C87 1.3900 .
C86 H86 0.9500 .
C87 H87 0.9500 .
C88 C93 1.381(10) .
C88 C89 1.392(11) .
C89 C90 1.397(12) .
C89 H89 0.9500 .
C90 C91 1.356(13) .
C90 H90 0.9500 .
C91 C92 1.387(13) .
C91 H91 0.9500 .
C92 C93 1.375(11) .
C92 H92 0.9500 .
C93 H93 0.9500 .
C94 C95 1.194(9) .
C95 C96 1.432(9) .
C96 C100 1.399(9) .
C96 C97 1.400(9) .
C97 C98 1.406(9) .
C97 H97 0.9500 .
C98 N4 1.336(8) .
C98 H98 0.9500 .
N4 C99 1.339(8) .
C99 C100 1.373(9) .
C99 H99 0.9500 .
C100 H100 0.9500 .
C101 Cl5 1.662(16) .
C101 Cl3 1.686(19) .
C101 Cl4 1.760(17) .
C101 H101 1.0000 .
Cl5 O1 2.08(3) .
C102 Cl7 1.74(2) .
C102 Cl6 1.736(19) .
C102 Cl8 1.75(2) .
C102 H102 1.0000 .
C103 Cl10 1.684(18) .
C103 Cl9 1.710(18) .
C103 Cl11 1.717(19) .
C103 H103 1.0000 .
C104 Cl13 1.66(4) .
C104 Cl14 1.71(3) .
C104 Cl12 1.94(4) .
C104 H104 1.0000 .

loop_
_platon_squeeze_void_nr
_platon_squeeze_void_average_x
_platon_squeeze_void_average_y
_platon_squeeze_void_average_z
_platon_squeeze_void_volume
_platon_squeeze_void_count_electrons
_platon_squeeze_void_content
1 0.000 0.500 0.500 392 154 ' '
2 0.259 0.310 0.272 37 4 ' '
3 0.406 0.186 0.017 39 15 ' '
4 0.403 0.170 0.858 16 7 ' '
5 0.446 0.613 0.361 15 3 ' '
6 0.593 0.814 -0.017 39 14 ' '
7 0.554 0.387 0.638 15 3 ' '
8 0.597 0.830 0.142 16 8 ' '
9 0.741 0.690 0.728 37 4 ' '
